data_7210138
loop_
_publ_author_name
'Sander, John R. G.'
'Bu\<car, Dejan-Kre\<simir'
'Henry, Rodger F.'
'Giangiorgi, Brittany N.'
'Zhang, Geoff G. Z.'
'MacGillivray, Leonard R.'

_publ_section_title
;
 &#x2018;Masked synthons&#x2019; in crystal engineering: insulated
 components in acetaminophen cocrystal hydrates
;
_journal_issue 24
_journal_name_full CrystEngComm
_journal_page_first 4816
_journal_paper_doi 10.1039/c3ce40159f
_journal_volume 15
_journal_year 2013
_chemical_formula_moiety 'C8 H9 O2 N1, C12 H10 N2, 2(O1 H2)'
_chemical_formula_sum 'C20 H23 N3 O4'
_chemical_formula_weight 369.41
_chemical_name_systematic
;
?
;
_space_group_IT_number 14
_symmetry_cell_setting monoclinic
_symmetry_space_group_name_Hall '-P 2ybc'
_symmetry_space_group_name_H-M 'P 1 21/c 1'
_atom_sites_solution_hydrogens geom
_atom_sites_solution_primary direct
_atom_sites_solution_secondary difmap
_audit_creation_method SHELXL-97
_cell_angle_alpha 90.00
_cell_angle_beta 97.5890(10)
_cell_angle_gamma 90.00
_cell_formula_units_Z 4
_cell_length_a 6.5584(5)
_cell_length_b 40.426(3)
_cell_length_c 7.1631(5)
_cell_measurement_reflns_used 9490
_cell_measurement_temperature 100(2)
_cell_measurement_theta_max 27.4725
_cell_measurement_theta_min 3.0235
_cell_volume 1882.5(2)
_computing_cell_refinement 'Bruker saintplus (Bruker 1999)'
_computing_data_collection 'Bruker SMART (Bruker 2001)'
_computing_data_reduction 'Bruker saintplus (Bruker 1999)'
_computing_molecular_graphics 'ORTEP-3 for Windows v2.01'
_computing_publication_material 'SHELXL-97 (Sheldrick, 2008)'
_computing_structure_refinement 'SHELXL-97 (Sheldrick, 2008)'
_computing_structure_solution 'SHELXS-97 (Sheldrick, 2008)'
_diffrn_ambient_temperature 100(2)
_diffrn_measured_fraction_theta_full 0.995
_diffrn_measured_fraction_theta_max 0.995
_diffrn_measurement_device_type CCD
_diffrn_measurement_method 'omega scan'
_diffrn_radiation_monochromator graphite
_diffrn_radiation_source 'fine-focus sealed tube'
_diffrn_radiation_type MoK\a
_diffrn_radiation_wavelength 0.71073
_diffrn_reflns_av_R_equivalents 0.0208
_diffrn_reflns_av_sigmaI/netI 0.0158
_diffrn_reflns_limit_h_max 8
_diffrn_reflns_limit_h_min -8
_diffrn_reflns_limit_k_max 52
_diffrn_reflns_limit_k_min -52
_diffrn_reflns_limit_l_max 9
_diffrn_reflns_limit_l_min -9
_diffrn_reflns_number 21710
_diffrn_reflns_theta_full 27.50
_diffrn_reflns_theta_max 27.50
_diffrn_reflns_theta_min 2.02
_exptl_absorpt_coefficient_mu 0.092
_exptl_absorpt_correction_T_max 0.9818
_exptl_absorpt_correction_T_min 0.9641
_exptl_absorpt_correction_type multi-scan
_exptl_crystal_colour colourless
_exptl_crystal_density_diffrn 1.303
_exptl_crystal_density_meas ?
_exptl_crystal_density_method 'not measured'
_exptl_crystal_description fragment
_exptl_crystal_F_000 784
_exptl_crystal_size_max 0.40
_exptl_crystal_size_mid 0.40
_exptl_crystal_size_min 0.20
_refine_diff_density_max 0.356
_refine_diff_density_min -0.180
_refine_diff_density_rms 0.042
_refine_ls_extinction_method none
_refine_ls_goodness_of_fit_ref 0.878
_refine_ls_hydrogen_treatment mixed
_refine_ls_matrix_type full
_refine_ls_number_parameters 265
_refine_ls_number_reflns 4326
_refine_ls_number_restraints 0
_refine_ls_restrained_S_all 0.878
_refine_ls_R_factor_all 0.0470
_refine_ls_R_factor_gt 0.0411
_refine_ls_shift/su_max 0.000
_refine_ls_shift/su_mean 0.000
_refine_ls_structure_factor_coef Fsqd
_refine_ls_weighting_details 'calc w=1/[\s^2^(Fo^2^)+(0.1000P)^2^+0.8889P] where P=(Fo^2^+2Fc^2^)/3'
_refine_ls_weighting_scheme calc
_refine_ls_wR_factor_gt 0.1265
_refine_ls_wR_factor_ref 0.1330
_reflns_number_gt 3838
_reflns_number_total 4326
_reflns_threshold_expression I>2sigma(I)
_cod_data_source_file c3ce40159f.txt
_cod_data_source_block js5_0m
_cod_depositor_comments
;
The following automatic conversions were performed:

'_exptl_crystal_density_meas' value 'none' was changed to '?' - the
value is perceived as not measured.

Automatic conversion script
Id: cif_fix_values 3008 2015-01-20 13:52:24Z robertas 
;
_cod_original_sg_symbol_H-M P21/c
_cod_database_code 7210138

loop_
_symmetry_equiv_pos_as_xyz
'x, y, z'
'-x, y+1/2, -z+1/2'
'-x, -y, -z'
'x, -y-1/2, z-1/2'

loop_
_atom_site_label
_atom_site_type_symbol
_atom_site_fract_x
_atom_site_fract_y
_atom_site_fract_z
_atom_site_U_iso_or_equiv
_atom_site_adp_type
_atom_site_occupancy
_atom_site_symmetry_multiplicity
_atom_site_calc_flag
_atom_site_refinement_flags
O1 O 0.67189(15) 0.22499(2) 0.35042(14) 0.0251(2) Uani 1 1 d .
H1O H 0.551(4) 0.2374(5) 0.345(3) 0.054(6) Uiso 1 1 d .
O2 O 0.18280(14) 0.08550(2) 0.30664(15) 0.0254(2) Uani 1 1 d .
N1 N 0.53186(16) 0.08905(2) 0.36509(15) 0.0174(2) Uani 1 1 d .
H1 H 0.6425 0.0775 0.3855 0.021 Uiso 1 1 calc R
C1 C 0.63074(19) 0.19218(3) 0.36204(17) 0.0189(3) Uani 1 1 d .
C2 C 0.44230(19) 0.18004(3) 0.40287(18) 0.0197(3) Uani 1 1 d .
H2 H 0.3409 0.1947 0.4297 0.024 Uiso 1 1 calc R
C3 C 0.40474(19) 0.14611(3) 0.40379(18) 0.0184(3) Uani 1 1 d .
H3 H 0.2778 0.1383 0.4287 0.022 Uiso 1 1 calc R
C4 C 0.55764(18) 0.12388(3) 0.36738(17) 0.0166(2) Uani 1 1 d .
C5 C 0.74943(19) 0.13613(3) 0.33526(17) 0.0180(3) Uani 1 1 d .
H5 H 0.8539 0.1215 0.3161 0.022 Uiso 1 1 calc R
C6 C 0.78518(19) 0.16982(3) 0.33170(18) 0.0195(3) Uani 1 1 d .
H6 H 0.9130 0.1776 0.3089 0.023 Uiso 1 1 calc R
C7 C 0.35477(19) 0.07212(3) 0.33471(17) 0.0181(3) Uani 1 1 d .
C8 C 0.3753(2) 0.03500(3) 0.3397(2) 0.0226(3) Uani 1 1 d .
H8A H 0.3498 0.0270 0.4606 0.034 Uiso 1 1 calc R
H8B H 0.5118 0.0289 0.3185 0.034 Uiso 1 1 calc R
H8C H 0.2773 0.0255 0.2433 0.034 Uiso 1 1 calc R
N2 N 0.33940(18) 0.26534(3) 0.33468(16) 0.0230(2) Uani 1 1 d .
N3 N -0.54467(19) 0.44871(3) 0.36212(16) 0.0251(3) Uani 1 1 d .
C9 C 0.3859(2) 0.29430(3) 0.42219(18) 0.0233(3) Uani 1 1 d .
H9 H 0.5193 0.2974 0.4817 0.028 Uiso 1 1 calc R
C10 C 0.2458(2) 0.31974(3) 0.42841(18) 0.0227(3) Uani 1 1 d .
H10 H 0.2849 0.3392 0.4930 0.027 Uiso 1 1 calc R
C11 C 0.0447(2) 0.31606(3) 0.33685(17) 0.0206(3) Uani 1 1 d .
C12 C -0.0042(2) 0.28570(3) 0.24827(19) 0.0229(3) Uani 1 1 d .
H12 H -0.1363 0.2818 0.1877 0.027 Uiso 1 1 calc R
C13 C 0.1456(2) 0.26147(3) 0.25150(19) 0.0237(3) Uani 1 1 d .
H13 H 0.1097 0.2414 0.1926 0.028 Uiso 1 1 calc R
C14 C -0.1126(2) 0.34208(3) 0.32763(18) 0.0220(3) Uani 1 1 d .
H14 H -0.2397 0.3375 0.2586 0.026 Uiso 1 1 calc R
C15 C -0.5952(2) 0.41727(3) 0.31523(19) 0.0252(3) Uani 1 1 d .
H15 H -0.7318 0.4126 0.2707 0.030 Uiso 1 1 calc R
C16 C -0.4557(2) 0.39145(3) 0.32944(19) 0.0232(3) Uani 1 1 d .
H16 H -0.4992 0.3701 0.2957 0.028 Uiso 1 1 calc R
C17 C -0.2485(2) 0.39762(3) 0.39502(17) 0.0206(3) Uani 1 1 d .
C18 C -0.1961(2) 0.43013(3) 0.44588(19) 0.0234(3) Uani 1 1 d .
H18 H -0.0610 0.4355 0.4926 0.028 Uiso 1 1 calc R
C19 C -0.3463(2) 0.45443(3) 0.42636(19) 0.0251(3) Uani 1 1 d .
H19 H -0.3074 0.4760 0.4598 0.030 Uiso 1 1 calc R
C20 C -0.0892(2) 0.37181(3) 0.40966(18) 0.0220(3) Uani 1 1 d .
H20 H 0.0365 0.3765 0.4809 0.026 Uiso 1 1 calc R
O3 O 0.88780(14) 0.04710(2) 0.43280(16) 0.0247(2) Uani 1 1 d .
H3A H 0.986(3) 0.0586(5) 0.392(3) 0.046(6) Uiso 1 1 d .
H3B H 0.949(6) 0.0377(10) 0.558(6) 0.134(14) Uiso 1 1 d .
O4 O 0.90806(17) -0.01427(3) 0.25047(16) 0.0303(2) Uani 1 1 d .
H4A H 0.793(4) -0.0237(6) 0.210(3) 0.053(6) Uiso 1 1 d .
H4B H 0.890(5) 0.0075(10) 0.304(5) 0.122(13) Uiso 1 1 d .

loop_
_atom_site_aniso_label
_atom_site_aniso_U_11
_atom_site_aniso_U_22
_atom_site_aniso_U_33
_atom_site_aniso_U_23
_atom_site_aniso_U_13
_atom_site_aniso_U_12
O1 0.0255(5) 0.0128(4) 0.0354(5) 0.0012(4) -0.0016(4) -0.0014(4)
O2 0.0153(4) 0.0190(5) 0.0411(6) 0.0011(4) 0.0005(4) 0.0011(3)
N1 0.0149(5) 0.0130(5) 0.0245(5) 0.0001(4) 0.0026(4) 0.0025(4)
C1 0.0224(6) 0.0140(6) 0.0189(6) 0.0008(4) -0.0026(5) -0.0006(4)
C2 0.0191(6) 0.0162(6) 0.0232(6) -0.0004(5) 0.0005(5) 0.0039(4)
C3 0.0166(6) 0.0159(6) 0.0227(6) 0.0011(5) 0.0026(4) 0.0009(4)
C4 0.0174(6) 0.0143(6) 0.0178(6) -0.0001(4) 0.0010(4) 0.0001(4)
C5 0.0172(6) 0.0175(6) 0.0192(6) -0.0007(4) 0.0028(4) 0.0017(4)
C6 0.0175(6) 0.0193(6) 0.0215(6) 0.0005(5) 0.0018(4) -0.0015(5)
C7 0.0172(6) 0.0158(6) 0.0213(6) 0.0003(4) 0.0029(4) -0.0003(4)
C8 0.0191(6) 0.0151(6) 0.0343(7) -0.0009(5) 0.0064(5) 0.0000(4)
N2 0.0294(6) 0.0170(5) 0.0219(6) 0.0020(4) 0.0006(4) 0.0020(4)
N3 0.0300(6) 0.0228(6) 0.0222(6) 0.0022(4) 0.0019(5) 0.0034(5)
C9 0.0272(7) 0.0200(6) 0.0217(6) 0.0012(5) -0.0007(5) -0.0012(5)
C10 0.0305(7) 0.0171(6) 0.0199(6) -0.0017(5) 0.0013(5) -0.0018(5)
C11 0.0276(7) 0.0173(6) 0.0172(6) 0.0017(5) 0.0033(5) 0.0005(5)
C12 0.0265(7) 0.0189(6) 0.0219(6) 0.0010(5) -0.0015(5) -0.0019(5)
C13 0.0316(7) 0.0152(6) 0.0232(6) -0.0008(5) -0.0008(5) -0.0008(5)
C14 0.0268(7) 0.0196(6) 0.0192(6) 0.0009(5) 0.0017(5) 0.0011(5)
C15 0.0254(7) 0.0259(7) 0.0240(6) 0.0000(5) 0.0026(5) -0.0004(5)
C16 0.0291(7) 0.0189(6) 0.0222(6) -0.0015(5) 0.0052(5) -0.0026(5)
C17 0.0281(7) 0.0184(6) 0.0157(5) 0.0020(4) 0.0045(5) 0.0014(5)
C18 0.0268(7) 0.0200(6) 0.0226(6) 0.0016(5) 0.0002(5) -0.0008(5)
C19 0.0337(7) 0.0166(6) 0.0242(6) 0.0008(5) 0.0006(5) 0.0003(5)
C20 0.0254(7) 0.0202(6) 0.0206(6) 0.0021(5) 0.0033(5) -0.0003(5)
O3 0.0164(4) 0.0204(5) 0.0374(6) 0.0020(4) 0.0035(4) 0.0010(3)
O4 0.0278(6) 0.0269(5) 0.0358(6) -0.0002(4) 0.0028(4) -0.0052(4)

loop_
_atom_type_symbol
_atom_type_description
_atom_type_scat_dispersion_real
_atom_type_scat_dispersion_imag
_atom_type_scat_source
C C 0.0033 0.0016 'International Tables Vol C Tables 4.2.6.8 and 6.1.1.4'
H H 0.0000 0.0000 'International Tables Vol C Tables 4.2.6.8 and 6.1.1.4'
N N 0.0061 0.0033 'International Tables Vol C Tables 4.2.6.8 and 6.1.1.4'
O O 0.0106 0.0060 'International Tables Vol C Tables 4.2.6.8 and 6.1.1.4'

loop_
_geom_angle_atom_site_label_1
_geom_angle_atom_site_label_2
_geom_angle_atom_site_label_3
_geom_angle
C1 O1 H1O 110.5(14)
C7 N1 C4 127.45(10)
C7 N1 H1 116.3
C4 N1 H1 116.3
O1 C1 C6 117.94(11)
O1 C1 C2 123.00(11)
C6 C1 C2 119.06(11)
C3 C2 C1 120.59(11)
C3 C2 H2 119.7
C1 C2 H2 119.7
C2 C3 C4 120.04(11)
C2 C3 H3 120.0
C4 C3 H3 120.0
C3 C4 C5 119.11(11)
C3 C4 N1 123.62(11)
C5 C4 N1 117.26(11)
C6 C5 C4 120.66(11)
C6 C5 H5 119.7
C4 C5 H5 119.7
C5 C6 C1 120.43(12)
C5 C6 H6 119.8
C1 C6 H6 119.8
O2 C7 N1 123.52(11)
O2 C7 C8 120.89(11)
N1 C7 C8 115.58(11)
C7 C8 H8A 109.5
C7 C8 H8B 109.5
H8A C8 H8B 109.5
C7 C8 H8C 109.5
H8A C8 H8C 109.5
H8B C8 H8C 109.5
C13 N2 C9 116.90(12)
C13 N2 C1 113.82(8)
C9 N2 C1 128.27(9)
C19 N3 C15 116.38(12)
N2 C9 C10 123.51(12)
N2 C9 H9 118.2
C10 C9 H9 118.2
C9 C10 C11 119.59(12)
C9 C10 H10 120.2
C11 C10 H10 120.2
C12 C11 C10 116.77(12)
C12 C11 C14 119.37(12)
C10 C11 C14 123.86(12)
C13 C12 C11 119.54(13)
C13 C12 H12 120.2
C11 C12 H12 120.2
N2 C13 C12 123.65(12)
N2 C13 H13 118.2
C12 C13 H13 118.2
C20 C14 C11 125.78(13)
C20 C14 H14 117.1
C11 C14 H14 117.1
N3 C15 C16 123.80(13)
N3 C15 H15 118.1
C16 C15 H15 118.1
C15 C16 C17 119.56(12)
C15 C16 H16 120.2
C17 C16 H16 120.2
C18 C17 C16 116.76(12)
C18 C17 C20 120.13(12)
C16 C17 C20 123.10(12)
C19 C18 C17 119.62(13)
C19 C18 H18 120.2
C17 C18 H18 120.2
N3 C19 C18 123.86(12)
N3 C19 H19 118.1
C18 C19 H19 118.1
C14 C20 C17 124.55(13)
C14 C20 H20 117.7
C17 C20 H20 117.7
H3A O3 H3B 106(3)
H4A O4 H4B 113(2)

loop_
_geom_bond_atom_site_label_1
_geom_bond_atom_site_label_2
_geom_bond_distance
O1 C1 1.3584(15)
O1 H1O 0.93(2)
O2 C7 1.2430(15)
N1 C7 1.3408(16)
N1 C4 1.4182(15)
N1 H1 0.8600
C1 C6 1.3956(18)
C1 C2 1.3961(18)
C2 C3 1.3935(17)
C2 H2 0.9300
C3 C4 1.3966(17)
C3 H3 0.9300
C4 C5 1.3988(17)
C5 C6 1.3830(17)
C5 H5 0.9300
C6 H6 0.9300
C7 C8 1.5064(17)
C8 H8A 0.9600
C8 H8B 0.9600
C8 H8C 0.9600
N2 C13 1.3396(18)
N2 C9 1.3439(17)
N3 C19 1.3414(19)
N3 C15 1.3449(18)
C9 C10 1.3837(19)
C9 H9 0.9300
C10 C11 1.4015(19)
C10 H10 0.9300
C11 C12 1.3994(18)
C11 C14 1.4686(18)
C12 C13 1.3853(19)
C12 H12 0.9300
C13 H13 0.9300
C14 C20 1.3375(19)
C14 H14 0.9300
C15 C16 1.3826(19)
C15 H15 0.9300
C16 C17 1.401(2)
C16 H16 0.9300
C17 C18 1.3946(18)
C17 C20 1.4704(18)
C18 C19 1.3852(19)
C18 H18 0.9300
C19 H19 0.9300
C20 H20 0.9300
O3 H3A 0.88(2)
O3 H3B 1.00(4)
O4 H4A 0.86(2)
O4 H4B 0.97(4)

loop_
_geom_hbond_atom_site_label_D
_geom_hbond_atom_site_label_H
_geom_hbond_atom_site_label_A
_geom_hbond_distance_DH
_geom_hbond_distance_HA
_geom_hbond_distance_DA
_geom_hbond_angle_DHA
_geom_hbond_site_symmetry_A
O4 H4B O3 0.97(4) 1.85(4) 2.8148(15) 171(3) .
O4 H4A N3 0.86(2) 1.99(2) 2.8395(16) 172(2) 2_545
O3 H3B O4 1.00(4) 1.83(4) 2.8104(15) 166(4) 3_756
O3 H3A O2 0.88(2) 1.85(2) 2.7261(14) 176(2) 1_655
N1 H1 O3 0.86 2.02 2.8743(14) 175.5 .
O1 H1O N2 0.93(2) 1.78(2) 2.7135(15) 173(2) .

loop_
_geom_torsion_atom_site_label_1
_geom_torsion_atom_site_label_2
_geom_torsion_atom_site_label_3
_geom_torsion_atom_site_label_4
_geom_torsion
O1 C1 C2 C3 176.77(12)
C6 C1 C2 C3 -3.30(18)
C1 C2 C3 C4 1.28(19)
C2 C3 C4 C5 1.69(18)
C2 C3 C4 N1 -179.81(11)
C7 N1 C4 C3 23.6(2)
C7 N1 C4 C5 -157.90(12)
C3 C4 C5 C6 -2.66(18)
N1 C4 C5 C6 178.75(11)
C4 C5 C6 C1 0.64(19)
O1 C1 C6 C5 -177.73(11)
C2 C1 C6 C5 2.33(18)
C4 N1 C7 O2 -1.3(2)
C4 N1 C7 C8 179.68(11)
C13 N2 C9 C10 -0.5(2)
N2 C9 C10 C11 -1.2(2)
C9 C10 C11 C12 2.10(19)
C9 C10 C11 C14 -177.09(12)
C10 C11 C12 C13 -1.29(19)
C14 C11 C12 C13 177.94(12)
C9 N2 C13 C12 1.4(2)
C1 N2 C13 C12 170.84(11)
C11 C12 C13 N2 -0.5(2)
C12 C11 C14 C20 178.06(13)
C10 C11 C14 C20 -2.8(2)
C19 N3 C15 C16 -0.2(2)
N3 C15 C16 C17 -0.4(2)
C15 C16 C17 C18 1.08(19)
C15 C16 C17 C20 -178.31(12)
C16 C17 C18 C19 -1.27(19)
C20 C17 C18 C19 178.14(12)
C15 N3 C19 C18 0.0(2)
C17 C18 C19 N3 0.8(2)
C11 C14 C20 C17 178.81(12)
C18 C17 C20 C14 -164.58(13)
C16 C17 C20 C14 14.8(2)
